data_4033834
loop_
_publ_author_name
'Hanchate, Vinayak'
'Kumar, Anil'
'Prabhu, Kandikere Ramaiah'

_publ_section_title
;
 Synthesis of Furanone-Fused 1,2-Benzothiazine by Rh(III)-Catalyzed C-H
 Activation: Regioselective Oxidative Annulation Leading to in Situ
 Lactonization in One Pot.
;
_journal_issue 17
_journal_name_full 'The Journal of organic chemistry'
_journal_page_first 11335
_journal_page_last 11342
_journal_paper_doi 10.1021/acs.joc.9b01899
_journal_volume 84
_journal_year 2019
_chemical_formula_sum 'C20 H19 N O3 S'
_chemical_formula_weight 353.42
_space_group_crystal_system monoclinic
_space_group_IT_number 14
_space_group_name_Hall '-P 2ybc'
_space_group_name_H-M_alt 'P 1 21/c 1'
_atom_sites_solution_hydrogens geom
_audit_creation_method SHELXL-2018/3
_cell_angle_alpha 90
_cell_angle_beta 90.494(6)
_cell_angle_gamma 90
_cell_formula_units_Z 4
_cell_length_a 9.9108(6)
_cell_length_b 23.4525(13)
_cell_length_c 7.8620(5)
_cell_measurement_reflns_used 6265
_cell_measurement_temperature 296(2)
_cell_measurement_theta_max 24.0500
_cell_measurement_theta_min 3.7180
_cell_volume 1827.32(19)
_computing_cell_refinement 'CrysAlisPro 1.171.38.43 (Rigaku OD, 2015)'
_computing_data_collection 'CrysAlisPro 1.171.38.43 (Rigaku OD, 2015)'
_computing_data_reduction 'CrysAlisPro 1.171.38.43 (Rigaku OD, 2015)'
_computing_structure_refinement 'SHELXL-2018/3 (Sheldrick, 2018)'
_diffrn_ambient_temperature 296(2)
_diffrn_measured_fraction_theta_full 0.998
_diffrn_measured_fraction_theta_max 0.999
_diffrn_measurement_device_type 'Mova (Mo) X-ray Source'
_diffrn_measurement_method '\w scans'
_diffrn_radiation_type MoK\a
_diffrn_radiation_wavelength 0.71073
_diffrn_reflns_av_R_equivalents 0.0929
_diffrn_reflns_av_unetI/netI 0.0525
_diffrn_reflns_Laue_measured_fraction_full 0.998
_diffrn_reflns_Laue_measured_fraction_max 0.999
_diffrn_reflns_limit_h_max 12
_diffrn_reflns_limit_h_min -12
_diffrn_reflns_limit_k_max 30
_diffrn_reflns_limit_k_min -30
_diffrn_reflns_limit_l_max 10
_diffrn_reflns_limit_l_min -10
_diffrn_reflns_number 29750
_diffrn_reflns_point_group_measured_fraction_full 0.998
_diffrn_reflns_point_group_measured_fraction_max 0.999
_diffrn_reflns_theta_full 25.242
_diffrn_reflns_theta_max 27.480
_diffrn_reflns_theta_min 3.319
_diffrn_source 'micro-focus sealed X-ray tube'
_exptl_absorpt_coefficient_mu 0.195
_exptl_absorpt_correction_T_max 1.00000
_exptl_absorpt_correction_T_min 0.61866
_exptl_absorpt_correction_type multi-scan
_exptl_absorpt_process_details CrysAlisPro
_exptl_crystal_colour COLORLESS
_exptl_crystal_density_diffrn 1.285
_exptl_crystal_description ELONGATED_BLOCK
_exptl_crystal_F_000 744
_refine_diff_density_max 0.264
_refine_diff_density_min -0.351
_refine_diff_density_rms 0.054
_refine_ls_extinction_method none
_refine_ls_goodness_of_fit_ref 1.044
_refine_ls_hydrogen_treatment constr
_refine_ls_matrix_type full
_refine_ls_number_parameters 226
_refine_ls_number_reflns 4181
_refine_ls_number_restraints 0
_refine_ls_restrained_S_all 1.044
_refine_ls_R_factor_all 0.0954
_refine_ls_R_factor_gt 0.0631
_refine_ls_shift/su_max 0.000
_refine_ls_shift/su_mean 0.000
_refine_ls_structure_factor_coef Fsqd
_refine_ls_weighting_details 'w=1/[\s^2^(Fo^2^)+(0.0607P)^2^+0.7640P] where P=(Fo^2^+2Fc^2^)/3'
_refine_ls_weighting_scheme calc
_refine_ls_wR_factor_gt 0.1432
_refine_ls_wR_factor_ref 0.1676
_reflns_Friedel_coverage 0.000
_reflns_number_gt 2773
_reflns_number_total 4181
_reflns_threshold_expression 'I > 2\s(I)'
_cod_data_source_file jo9b01899_si_002.cif
_cod_data_source_block shelx
_cod_original_sg_symbol_H-M 'P 21/c'
_cod_database_code 4033834
_shelx_shelxl_version_number 2018/3
_shelx_space_group_comment
;
The symmetry employed for this shelxl refinement is uniquely defined
by the following loop, which should always be used as a source of
symmetry information in preference to the above space-group names.
They are only intended as comments.
;

loop_
_space_group_symop_operation_xyz
'x, y, z'
'-x, y+1/2, -z+1/2'
'-x, -y, -z'
'x, -y-1/2, z-1/2'

loop_
_atom_site_label
_atom_site_type_symbol
_atom_site_fract_x
_atom_site_fract_y
_atom_site_fract_z
_atom_site_U_iso_or_equiv
_atom_site_adp_type
_atom_site_occupancy
_atom_site_site_symmetry_order
_atom_site_calc_flag
_atom_site_refinement_flags_posn
_atom_site_refinement_flags_adp
C1 C 0.2670(3) 0.43900(10) 0.3010(3) 0.0465(6) Uani 1 1 d . .
C2 C 0.1790(3) 0.42685(12) 0.1692(4) 0.0610(8) Uani 1 1 d . .
H2 H 0.118072 0.396839 0.177819 0.073 Uiso 1 1 calc R U
C3 C 0.1827(3) 0.45999(13) 0.0240(4) 0.0652(8) Uani 1 1 d . .
H3 H 0.123142 0.451869 -0.064791 0.078 Uiso 1 1 calc R U
C4 C 0.2713(3) 0.50448(11) 0.0066(4) 0.0565(7) Uani 1 1 d . .
C5 C 0.3606(3) 0.51480(12) 0.1381(4) 0.0628(8) Uani 1 1 d . .
H5 H 0.423233 0.544097 0.127463 0.075 Uiso 1 1 calc R U
C6 C 0.3596(3) 0.48274(12) 0.2856(4) 0.0585(7) Uani 1 1 d . .
H6 H 0.420399 0.490501 0.373361 0.070 Uiso 1 1 calc R U
C7 C 0.3207(2) 0.33117(11) 0.4521(3) 0.0446(6) Uani 1 1 d . .
C8 C 0.4492(3) 0.32502(13) 0.3832(4) 0.0569(7) Uani 1 1 d . .
H8 H 0.497803 0.356861 0.348869 0.068 Uiso 1 1 calc R U
C9 C 0.5033(3) 0.27096(14) 0.3667(4) 0.0638(8) Uani 1 1 d . .
H9 H 0.588938 0.266598 0.321005 0.077 Uiso 1 1 calc R U
C10 C 0.4315(3) 0.22305(12) 0.4174(4) 0.0552(7) Uani 1 1 d . .
C11 C 0.3044(3) 0.22961(11) 0.4852(3) 0.0520(7) Uani 1 1 d . .
H11 H 0.256596 0.197413 0.518486 0.062 Uiso 1 1 calc R U
C12 C 0.2453(3) 0.28354(10) 0.5052(3) 0.0439(6) Uani 1 1 d . .
C13 C 0.4930(4) 0.16433(14) 0.4028(5) 0.0830(11) Uani 1 1 d . .
H13A H 0.580946 0.167273 0.353463 0.125 Uiso 1 1 calc R U
H13B H 0.500481 0.147527 0.513839 0.125 Uiso 1 1 calc R U
H13C H 0.436495 0.140871 0.331870 0.125 Uiso 1 1 calc R U
C14 C 0.2694(4) 0.54159(13) -0.1495(4) 0.0794(10) Uani 1 1 d . .
H14A H 0.201217 0.528173 -0.227160 0.119 Uiso 1 1 calc R U
H14B H 0.249856 0.580208 -0.117510 0.119 Uiso 1 1 calc R U
H14C H 0.355879 0.540079 -0.203356 0.119 Uiso 1 1 calc R U
C15 C 0.0558(3) 0.34497(11) 0.5812(3) 0.0453(6) Uani 1 1 d . .
C16 C 0.1130(3) 0.29287(10) 0.5734(3) 0.0449(6) Uani 1 1 d . .
C17 C 0.0154(3) 0.25165(12) 0.6334(3) 0.0533(7) Uani 1 1 d . .
C18 C -0.0865(3) 0.34078(11) 0.6441(3) 0.0506(6) Uani 1 1 d . .
C19 C -0.1067(3) 0.37182(14) 0.8103(4) 0.0669(8) Uani 1 1 d . .
H19A H -0.097445 0.412114 0.792353 0.100 Uiso 1 1 calc R U
H19B H -0.195224 0.363769 0.852694 0.100 Uiso 1 1 calc R U
H19C H -0.040182 0.359300 0.891611 0.100 Uiso 1 1 calc R U
C20 C -0.1876(3) 0.35820(16) 0.5078(4) 0.0766(9) Uani 1 1 d . .
H20A H -0.179334 0.398318 0.485983 0.115 Uiso 1 1 calc R U
H20B H -0.170063 0.337342 0.405223 0.115 Uiso 1 1 calc R U
H20C H -0.277272 0.349952 0.545769 0.115 Uiso 1 1 calc R U
N1 N 0.1072(2) 0.39648(9) 0.5348(3) 0.0559(6) Uani 1 1 d . .
O1 O -0.10107(19) 0.27968(8) 0.6749(2) 0.0600(5) Uani 1 1 d . .
O2 O 0.0231(2) 0.20035(8) 0.6512(3) 0.0701(6) Uani 1 1 d . .
O3 O 0.3465(2) 0.42848(8) 0.6126(2) 0.0646(6) Uani 1 1 d . .
S1 S 0.26035(7) 0.39998(3) 0.49131(8) 0.0493(2) Uani 1 1 d . .

loop_
_atom_site_aniso_label
_atom_site_aniso_U_11
_atom_site_aniso_U_22
_atom_site_aniso_U_33
_atom_site_aniso_U_23
_atom_site_aniso_U_13
_atom_site_aniso_U_12
C1 0.0466(14) 0.0384(13) 0.0545(15) -0.0038(11) 0.0028(12) 0.0000(11)
C2 0.0651(19) 0.0518(16) 0.0661(19) -0.0001(14) -0.0075(15) -0.0188(14)
C3 0.077(2) 0.0591(18) 0.0594(18) 0.0025(14) -0.0141(15) -0.0105(16)
C4 0.075(2) 0.0393(14) 0.0550(17) -0.0029(12) 0.0119(15) 0.0072(13)
C5 0.0650(19) 0.0445(16) 0.079(2) 0.0021(14) 0.0102(16) -0.0139(14)
C6 0.0528(17) 0.0513(16) 0.071(2) -0.0013(14) -0.0044(14) -0.0131(13)
C7 0.0419(14) 0.0463(14) 0.0455(14) -0.0024(11) -0.0008(11) 0.0041(11)
C8 0.0459(16) 0.0637(18) 0.0610(17) -0.0034(14) 0.0030(13) 0.0034(13)
C9 0.0477(17) 0.079(2) 0.0644(19) -0.0154(16) 0.0032(14) 0.0165(15)
C10 0.0552(17) 0.0570(17) 0.0533(16) -0.0116(13) -0.0096(13) 0.0186(14)
C11 0.0591(17) 0.0445(15) 0.0522(16) -0.0045(12) -0.0070(13) 0.0130(12)
C12 0.0484(15) 0.0427(13) 0.0405(13) -0.0033(10) -0.0037(11) 0.0065(11)
C13 0.084(2) 0.072(2) 0.093(3) -0.0196(18) -0.0065(19) 0.0377(19)
C14 0.116(3) 0.0544(18) 0.068(2) 0.0066(16) 0.0155(19) 0.0084(19)
C15 0.0457(14) 0.0470(15) 0.0432(14) 0.0011(11) 0.0044(11) 0.0030(11)
C16 0.0480(15) 0.0418(14) 0.0449(14) -0.0003(11) 0.0002(11) 0.0052(11)
C17 0.0606(17) 0.0501(16) 0.0493(15) -0.0031(12) 0.0008(13) 0.0019(13)
C18 0.0467(15) 0.0495(15) 0.0556(16) 0.0024(12) 0.0039(12) 0.0015(12)
C19 0.0598(18) 0.073(2) 0.068(2) -0.0131(16) 0.0156(15) 0.0021(16)
C20 0.0574(19) 0.093(3) 0.080(2) 0.0078(18) -0.0068(16) 0.0117(17)
N1 0.0538(14) 0.0408(12) 0.0735(16) 0.0033(10) 0.0174(11) 0.0074(10)
O1 0.0561(12) 0.0557(12) 0.0683(13) 0.0009(9) 0.0109(10) -0.0056(9)
O2 0.0886(16) 0.0438(12) 0.0781(15) 0.0040(10) 0.0105(12) -0.0013(10)
O3 0.0777(14) 0.0587(12) 0.0571(12) -0.0122(9) -0.0098(10) -0.0036(10)
S1 0.0522(4) 0.0422(4) 0.0537(4) -0.0041(3) 0.0028(3) 0.0006(3)

loop_
_atom_type_symbol
_atom_type_description
_atom_type_scat_dispersion_real
_atom_type_scat_dispersion_imag
_atom_type_scat_source
C C 0.0033 0.0016 'International Tables Vol C Tables 4.2.6.8 and 6.1.1.4'
H H 0.0000 0.0000 'International Tables Vol C Tables 4.2.6.8 and 6.1.1.4'
N N 0.0061 0.0033 'International Tables Vol C Tables 4.2.6.8 and 6.1.1.4'
O O 0.0106 0.0060 'International Tables Vol C Tables 4.2.6.8 and 6.1.1.4'
S S 0.1246 0.1234 'International Tables Vol C Tables 4.2.6.8 and 6.1.1.4'

loop_
_geom_angle_atom_site_label_1
_geom_angle_atom_site_label_2
_geom_angle_atom_site_label_3
_geom_angle
C6 C1 C2 120.2(3)
C6 C1 S1 119.4(2)
C2 C1 S1 120.3(2)
C1 C2 C3 118.9(3)
C4 C3 C2 122.1(3)
C5 C4 C3 117.8(3)
C5 C4 C14 121.0(3)
C3 C4 C14 121.2(3)
C4 C5 C6 121.7(3)
C1 C6 C5 119.1(3)
C8 C7 C12 121.4(2)
C8 C7 S1 118.6(2)
C12 C7 S1 119.76(19)
C9 C8 C7 119.1(3)
C8 C9 C10 120.9(3)
C11 C10 C9 119.4(2)
C11 C10 C13 120.0(3)
C9 C10 C13 120.5(3)
C10 C11 C12 121.8(3)
C11 C12 C7 117.3(2)
C11 C12 C16 124.2(2)
C7 C12 C16 118.5(2)
C16 C15 N1 129.3(2)
C16 C15 C18 110.6(2)
N1 C15 C18 120.0(2)
C15 C16 C12 122.7(2)
C15 C16 C17 107.9(2)
C12 C16 C17 129.3(2)
O2 C17 O1 120.0(3)
O2 C17 C16 131.1(3)
O1 C17 C16 108.9(2)
O1 C18 C15 102.3(2)
O1 C18 C19 108.4(2)
C15 C18 C19 112.6(2)
O1 C18 C20 108.4(2)
C15 C18 C20 111.5(2)
C19 C18 C20 113.0(2)
C15 N1 S1 118.16(18)
C17 O1 C18 110.3(2)
O3 S1 N1 116.85(13)
O3 S1 C7 110.09(12)
N1 S1 C7 108.95(12)
O3 S1 C1 107.22(12)
N1 S1 C1 104.94(13)
C7 S1 C1 108.39(12)

loop_
_geom_bond_atom_site_label_1
_geom_bond_atom_site_label_2
_geom_bond_distance
C1 C6 1.382(4)
C1 C2 1.379(4)
C1 S1 1.755(3)
C2 C3 1.381(4)
C3 C4 1.372(4)
C4 C5 1.376(4)
C4 C14 1.505(4)
C5 C6 1.382(4)
C7 C8 1.396(4)
C7 C12 1.409(4)
C7 S1 1.749(3)
C8 C9 1.383(4)
C9 C10 1.390(4)
C10 C11 1.381(4)
C10 C13 1.510(4)
C11 C12 1.403(3)
C12 C16 1.438(4)
C15 C16 1.348(3)
C15 N1 1.362(3)
C15 C18 1.502(4)
C16 C17 1.449(4)
C17 O2 1.214(3)
C17 O1 1.370(3)
C18 O1 1.461(3)
C18 C19 1.511(4)
C18 C20 1.517(4)
N1 S1 1.560(2)
O3 S1 1.4393(19)
